data_7012336
loop_
_publ_author_name
'Beer, Paul D.'
'Cheetham, Andrew G.'
'Drew, Michael G. B.'
'Fox, O. Danny'
'Hayes, Elizabeth J.'
'Rolls, Toby D.'

_publ_section_title
;
 Pyrrole-based metallo-macrocycles and cryptands
;
_journal_issue 4
_journal_name_full 'Dalton Transactions'
_journal_page_first 603
_journal_paper_doi 10.1039/b210099a
_journal_year 2003
_chemical_formula_sum 'C78 H80 N12 S8 Zn2'
_chemical_formula_weight 1572.76
_chemical_name_systematic
;
?
;
_space_group_IT_number 2
_symmetry_cell_setting triclinic
_symmetry_space_group_name_Hall '-P 1'
_symmetry_space_group_name_H-M 'P -1'
_atom_sites_solution_hydrogens geom
_atom_sites_solution_primary direct
_atom_sites_solution_secondary difmap
_audit_creation_method SHELXL-97
_cell_angle_alpha 85.959(10)
_cell_angle_beta 73.810(10)
_cell_angle_gamma 79.748(10)
_cell_formula_units_Z 1
_cell_length_a 10.696(15)
_cell_length_b 11.949(15)
_cell_length_c 16.07(2)
_cell_measurement_temperature 293(2)
_cell_volume 1940(4)
_computing_cell_refinement XDS
_computing_data_collection 'XDS (Kabsch, 1991)'
_computing_data_reduction XDS
_computing_molecular_graphics PLATON(Spek,1994)
_computing_structure_refinement 'SHELXL-93 (Sheldrick, 1993)'
_computing_structure_solution 'SHELXS-86 (Sheldrick, 1990)'
_diffrn_ambient_temperature 293(2)
_diffrn_measurement_device 'Marresearch Image Plate'
_diffrn_measurement_method '95 frames at 2^o intervals, counting time 2 min.'
_diffrn_radiation_monochromator graphite
_diffrn_radiation_source 'fine-focus sealed tube'
_diffrn_radiation_type MoK\a
_diffrn_radiation_wavelength 0.71073
_diffrn_reflns_av_R_equivalents 0.0000
_diffrn_reflns_av_sigmaI/netI 0.1401
_diffrn_reflns_limit_h_max 13
_diffrn_reflns_limit_h_min 0
_diffrn_reflns_limit_k_max 13
_diffrn_reflns_limit_k_min -12
_diffrn_reflns_limit_l_max 19
_diffrn_reflns_limit_l_min -18
_diffrn_reflns_number 6942
_diffrn_reflns_theta_max 26.06
_diffrn_reflns_theta_min 2.15
_exptl_absorpt_coefficient_mu 0.884
_exptl_absorpt_correction_T_max 1.000
_exptl_absorpt_correction_T_min 0.409
_exptl_absorpt_correction_type DIFABS
_exptl_crystal_colour white
_exptl_crystal_density_diffrn 1.346
_exptl_crystal_density_method 'not measured'
_exptl_crystal_description parallelopiped
_exptl_crystal_F_000 820
_exptl_crystal_size_max 0.25
_exptl_crystal_size_mid 0.25
_exptl_crystal_size_min 0.15
_refine_diff_density_max 0.415
_refine_diff_density_min -0.257
_refine_diff_density_rms 0.063
_refine_ls_extinction_method none
_refine_ls_goodness_of_fit_ref 1.150
_refine_ls_hydrogen_treatment mixed
_refine_ls_matrix_type full
_refine_ls_number_parameters 441
_refine_ls_number_reflns 6942
_refine_ls_number_restraints 0
_refine_ls_restrained_S_all 1.150
_refine_ls_R_factor_all 0.1931
_refine_ls_R_factor_gt 0.0764
_refine_ls_shift/su_max 0.176
_refine_ls_shift/su_mean 0.011
_refine_ls_structure_factor_coef Fsqd
_refine_ls_weighting_details 'w=1/[\s^2^(Fo^2^)+(0.0400P)^2^+0.0000P] where P=(Fo^2^+2Fc^2^)/3'
_refine_ls_weighting_scheme calc
_refine_ls_wR_factor_gt 0.1185
_refine_ls_wR_factor_ref 0.1402
_reflns_number_gt 3222
_reflns_number_total 6942
_reflns_threshold_expression >2sigma(I)
_cod_data_source_file b210099a.txt
_cod_data_source_block 7-Zn-pyr
_cod_depositor_comments
;
The following automatic conversions were performed:

'_refine_ls_weighting_scheme' value 'calc
w=1/[\s^2^(Fo^2^)+(0.0400P)^2^+0.0000P] where P=(Fo^2^+2Fc^2^)/3' was
changed to 'calc'. New tag '_refine_ls_weighting_details' was
created. The value of the new tag was set to
'w=1/[\s^2^(Fo^2^)+(0.0400P)^2^+0.0000P] where P=(Fo^2^+2Fc^2^)/3'.

Automatic conversion script
Id: cif_fix_values 3143 2015-03-26 13:38:13Z robertas 
;
_cod_original_cell_volume 1941(5)
_cod_original_sg_symbol_H-M P-1
_cod_database_code 7012336

loop_
_symmetry_equiv_pos_as_xyz
'x, y, z'
'-x, -y, -z'

loop_
_atom_site_label
_atom_site_type_symbol
_atom_site_fract_x
_atom_site_fract_y
_atom_site_fract_z
_atom_site_U_iso_or_equiv
_atom_site_adp_type
_atom_site_occupancy
_atom_site_calc_flag
_atom_site_refinement_flags
_atom_site_disorder_assembly
_atom_site_disorder_group
Zn1 Zn 0.11126(7) -0.35305(5) 0.05441(5) 0.0610(3) Uani 1 d . . .
S11 S 0.07690(18) -0.27725(13) -0.09165(11) 0.0681(5) Uani 1 d . . .
S12 S 0.19862(15) -0.18152(12) 0.02488(10) 0.0558(4) Uani 1 d . . .
C13 C 0.1353(5) -0.1639(4) -0.0648(3) 0.0462(14) Uani 1 d . . .
N14 N 0.1312(4) -0.0648(4) -0.1091(3) 0.0476(12) Uani 1 d . . .
C151 C 0.0592(6) -0.0416(5) -0.1765(4) 0.0659(18) Uani 1 d . . .
H15A H -0.0180 0.0158 -0.1560 0.079 Uiso 1 calc R . .
H15B H 0.0291 -0.1105 -0.1857 0.079 Uiso 1 calc R . .
C152 C 0.1425(4) -0.0012(4) -0.2623(2) 0.0550(16) Uani 1 d G . .
C153 C 0.1202(4) 0.1125(3) -0.2881(3) 0.0648(18) Uani 1 d G . .
H153 H 0.0532 0.1633 -0.2533 0.078 Uiso 1 calc R . .
C154 C 0.1982(6) 0.1501(3) -0.3658(3) 0.091(2) Uani 1 d G . .
H154 H 0.1833 0.2262 -0.3830 0.110 Uiso 1 calc R . .
C155 C 0.2983(5) 0.0742(5) -0.4179(3) 0.107(3) Uani 1 d G . .
H155 H 0.3504 0.0994 -0.4699 0.128 Uiso 1 calc R . .
C156 C 0.3206(4) -0.0395(5) -0.3921(3) 0.108(3) Uani 1 d G . .
H156 H 0.3876 -0.0903 -0.4269 0.129 Uiso 1 calc R . .
C157 C 0.2427(5) -0.0771(3) -0.3144(3) 0.078(2) Uani 1 d G . .
H157 H 0.2575 -0.1532 -0.2972 0.094 Uiso 1 calc R . .
C15 C 0.1780(5) 0.0352(4) -0.0836(4) 0.0523(16) Uani 1 d . . .
H15C H 0.1577 0.0355 -0.0209 0.063 Uiso 1 calc R . .
H15D H 0.1289 0.1043 -0.1019 0.063 Uiso 1 calc R . .
C16 C 0.3238(6) 0.0381(4) -0.1207(3) 0.0417(14) Uani 1 d . . .
N17 N 0.3750(4) 0.0940(3) -0.1976(3) 0.0466(12) Uani 1 d . . .
H17 H 0.3295 0.1238 -0.2325 0.056 Uiso 1 calc R . .
C18 C 0.5063(6) 0.0962(4) -0.2116(4) 0.0478(15) Uani 1 d . . .
C19 C 0.5410(6) 0.0372(5) -0.1433(4) 0.0606(17) Uani 1 d . . .
H19 H 0.6251 0.0236 -0.1349 0.073 Uiso 1 calc R . .
C20 C 0.4262(6) -0.0003(5) -0.0866(4) 0.0540(16) Uani 1 d . . .
H20 H 0.4227 -0.0432 -0.0357 0.065 Uiso 1 calc R . .
C21 C 0.5890(6) 0.1492(5) -0.2908(4) 0.0584(16) Uani 1 d . . .
C211 C 0.6500(6) 0.0579(5) -0.3612(4) 0.077(2) Uani 1 d . . .
H21A H 0.7103 -0.0001 -0.3414 0.093 Uiso 1 calc R . .
H21B H 0.6964 0.0928 -0.4137 0.093 Uiso 1 calc R . .
H21C H 0.5810 0.0245 -0.3721 0.093 Uiso 1 calc R . .
C212 C 0.7009(6) 0.1936(6) -0.2665(5) 0.090(2) Uani 1 d . . .
H21D H 0.7509 0.2316 -0.3160 0.108 Uiso 1 calc R . .
H21E H 0.7577 0.1309 -0.2485 0.108 Uiso 1 calc R . .
H21F H 0.6636 0.2461 -0.2200 0.108 Uiso 1 calc R . .
C22 C 0.5108(6) 0.2477(5) -0.3278(4) 0.0508(15) Uani 1 d . . .
N23 N 0.4117(4) 0.3235(4) -0.2777(3) 0.0514(12) Uani 1 d . . .
H23 H 0.3834 0.3178 -0.2222 0.062 Uiso 1 calc R . .
C24 C 0.3627(7) 0.4104(5) -0.3276(4) 0.0615(17) Uani 1 d . . .
C25 C 0.4356(7) 0.3879(5) -0.4111(5) 0.079(2) Uani 1 d . . .
H25 H 0.4260 0.4324 -0.4595 0.095 Uiso 1 calc R . .
C26 C 0.5265(7) 0.2882(6) -0.4129(4) 0.080(2) Uani 1 d . . .
H26 H 0.5866 0.2547 -0.4619 0.096 Uiso 1 calc R . .
C27 C 0.2515(6) 0.5007(5) -0.2908(4) 0.0610(17) Uani 1 d . . .
H27A H 0.2633 0.5705 -0.3244 0.073 Uiso 1 calc R . .
H27B H 0.2510 0.5144 -0.2319 0.073 Uiso 1 calc R . .
N28 N 0.1213(5) 0.4695(4) -0.2904(3) 0.0586(14) Uani 1 d . . .
C29 C 0.0481(5) 0.4241(4) -0.2206(4) 0.0485(15) Uani 1 d . . .
S31 S -0.10598(17) 0.39294(13) -0.21990(11) 0.0670(5) Uani 1 d . . .
S30 S 0.10085(16) 0.38958(12) -0.12900(10) 0.0568(4) Uani 1 d . . .
N100 N 0.2439(5) -0.4997(4) 0.0170(4) 0.0585(14) Uani 1 d . . .
C101 C 0.3551(8) -0.4951(5) -0.0469(5) 0.074(2) Uani 1 d . . .
H101 H 0.3700 -0.4258 -0.0747 0.088 Uiso 1 calc R . .
C102 C 0.4479(7) -0.5917(7) -0.0720(5) 0.087(2) Uani 1 d . . .
H102 H 0.5262 -0.5864 -0.1144 0.104 Uiso 1 calc R . .
C103 C 0.4249(9) -0.6946(7) -0.0347(6) 0.088(2) Uani 1 d . . .
H103 H 0.4848 -0.7605 -0.0530 0.106 Uiso 1 calc R . .
C104 C 0.3119(10) -0.6987(6) 0.0300(6) 0.102(3) Uani 1 d . . .
H104 H 0.2953 -0.7674 0.0582 0.123 Uiso 1 calc R . .
C105 C 0.2224(7) -0.6001(6) 0.0533(4) 0.076(2) Uani 1 d . . .
H105 H 0.1442 -0.6042 0.0961 0.091 Uiso 1 calc R . .
C32 C 0.0862(7) 0.4944(5) -0.3724(4) 0.077(2) Uani 1 d . . .
H32A H 0.0096 0.4602 -0.3703 0.092 Uiso 1 calc R . .
H32B H 0.1586 0.4600 -0.4192 0.092 Uiso 1 calc R . .
C33 C 0.0559(6) 0.6206(6) -0.3914(4) 0.0602(17) Uani 1 d . . .
C34 C 0.0735(7) 0.6543(7) -0.4790(5) 0.094(2) Uani 1 d . . .
H34 H 0.1083 0.6012 -0.5226 0.112 Uiso 1 calc R . .
C35 C 0.0372(10) 0.7704(10) -0.4995(8) 0.140(4) Uani 1 d . . .
H35 H 0.0507 0.7955 -0.5569 0.168 Uiso 1 calc R . .
C36 C -0.0175(10) 0.8440(10) -0.4342(10) 0.146(5) Uani 1 d . . .
H36 H -0.0394 0.9206 -0.4479 0.175 Uiso 1 calc R . .
C37 C -0.0417(9) 0.8111(8) -0.3493(7) 0.116(3) Uani 1 d . . .
H37 H -0.0807 0.8639 -0.3058 0.139 Uiso 1 calc R . .
C38 C -0.0073(8) 0.6976(7) -0.3288(6) 0.102(3) Uani 1 d . . .
H38 H -0.0278 0.6734 -0.2710 0.122 Uiso 1 calc R . .
N200 N 0.6131(15) 0.5588(10) -0.3085(12) 0.185(4) Uani 1 d . . .
C201 C 0.6734(12) 0.6256(15) -0.3690(9) 0.160(5) Uani 1 d . . .
H201 H 0.7352 0.5993 -0.4199 0.192 Uiso 1 calc R . .
C202 C 0.5541(16) 0.7782(12) -0.2709(12) 0.171(5) Uani 1 d . . .
H202 H 0.5340 0.8552 -0.2584 0.205 Uiso 1 calc R . .
C203 C 0.636(2) 0.7370(16) -0.3492(10) 0.231(8) Uani 1 d . . .
H203 H 0.6669 0.7899 -0.3916 0.277 Uiso 1 calc R . .
C204 C 0.5126(14) 0.7083(12) -0.2216(9) 0.182(6) Uani 1 d . . .
H204 H 0.4633 0.7324 -0.1666 0.218 Uiso 1 calc R . .
C205 C 0.5284(16) 0.5990(15) -0.2358(10) 0.202(7) Uani 1 d . . .
H205 H 0.4813 0.5511 -0.1957 0.243 Uiso 1 calc R . .

loop_
_atom_site_aniso_label
_atom_site_aniso_U_11
_atom_site_aniso_U_22
_atom_site_aniso_U_33
_atom_site_aniso_U_23
_atom_site_aniso_U_13
_atom_site_aniso_U_12
Zn1 0.0600(5) 0.0504(5) 0.0700(6) 0.0016(3) -0.0108(4) -0.0142(3)
S11 0.0833(13) 0.0636(11) 0.0656(12) -0.0014(8) -0.0222(10) -0.0302(9)
S12 0.0625(11) 0.0509(9) 0.0584(11) 0.0033(7) -0.0187(9) -0.0190(7)
C13 0.044(4) 0.045(3) 0.045(4) 0.005(3) -0.005(3) -0.009(3)
N14 0.046(3) 0.051(3) 0.046(3) -0.001(2) -0.006(2) -0.016(2)
C151 0.058(4) 0.077(4) 0.065(5) 0.005(3) -0.015(4) -0.023(3)
C152 0.060(4) 0.062(4) 0.052(4) -0.006(3) -0.024(4) -0.020(3)
C153 0.081(5) 0.066(4) 0.051(4) 0.004(3) -0.025(4) -0.015(3)
C154 0.104(7) 0.090(6) 0.094(7) 0.021(5) -0.047(5) -0.030(5)
C155 0.135(8) 0.134(8) 0.063(6) 0.022(5) -0.030(6) -0.057(6)
C156 0.110(7) 0.140(8) 0.076(7) -0.026(5) -0.013(5) -0.036(6)
C157 0.088(6) 0.081(5) 0.060(5) -0.003(4) -0.006(4) -0.024(4)
C15 0.060(4) 0.043(4) 0.052(4) -0.003(3) -0.009(3) -0.014(3)
C16 0.053(4) 0.036(3) 0.037(4) 0.002(2) -0.010(3) -0.013(3)
N17 0.046(3) 0.050(3) 0.045(3) 0.005(2) -0.013(3) -0.011(2)
C18 0.042(4) 0.046(3) 0.055(4) -0.004(3) -0.010(3) -0.009(3)
C19 0.044(4) 0.074(4) 0.068(5) 0.006(3) -0.022(4) -0.012(3)
C20 0.061(4) 0.063(4) 0.041(4) 0.008(3) -0.014(3) -0.019(3)
C21 0.059(4) 0.062(4) 0.050(4) -0.004(3) -0.005(3) -0.012(3)
C211 0.078(5) 0.075(5) 0.063(5) -0.007(3) 0.000(4) 0.000(4)
C212 0.070(5) 0.110(6) 0.094(6) 0.011(4) -0.017(4) -0.038(4)
C22 0.051(4) 0.054(4) 0.045(4) -0.004(3) -0.004(3) -0.016(3)
N23 0.058(3) 0.059(3) 0.041(3) 0.005(2) -0.014(3) -0.021(3)
C24 0.079(5) 0.060(4) 0.049(4) 0.009(3) -0.015(4) -0.027(3)
C25 0.101(6) 0.073(5) 0.057(5) 0.022(4) -0.013(4) -0.021(4)
C26 0.091(6) 0.084(5) 0.056(5) -0.012(4) 0.001(4) -0.023(4)
C27 0.072(5) 0.055(4) 0.059(4) 0.010(3) -0.019(4) -0.021(3)
N28 0.071(4) 0.050(3) 0.057(4) 0.005(2) -0.020(3) -0.015(3)
C29 0.050(4) 0.049(3) 0.046(4) -0.001(3) -0.011(3) -0.011(3)
S31 0.0672(12) 0.0720(11) 0.0715(13) 0.0005(9) -0.0303(10) -0.0189(9)
S30 0.0559(11) 0.0634(10) 0.0542(11) 0.0090(7) -0.0194(9) -0.0149(7)
N100 0.065(4) 0.047(3) 0.072(4) -0.006(3) -0.029(3) -0.014(3)
C101 0.084(6) 0.063(5) 0.080(6) -0.014(4) -0.026(5) -0.018(4)
C102 0.077(6) 0.096(6) 0.092(6) -0.018(5) -0.026(5) -0.013(5)
C103 0.095(7) 0.084(6) 0.088(7) -0.024(5) -0.034(5) 0.003(5)
C104 0.148(9) 0.054(5) 0.107(7) -0.008(4) -0.044(7) -0.007(5)
C105 0.078(5) 0.064(5) 0.086(6) -0.007(4) -0.021(4) -0.016(4)
C32 0.094(6) 0.083(5) 0.064(5) 0.008(4) -0.037(4) -0.023(4)
C33 0.066(5) 0.079(5) 0.039(4) 0.009(4) -0.023(4) -0.010(3)
C34 0.076(6) 0.108(7) 0.083(6) 0.012(5) -0.012(5) 0.000(4)
C35 0.084(8) 0.158(11) 0.142(11) 0.063(8) 0.002(7) -0.003(7)
C36 0.098(8) 0.123(9) 0.199(14) 0.075(9) -0.034(9) -0.013(6)
C37 0.134(8) 0.105(7) 0.125(9) 0.017(6) -0.069(7) -0.014(6)
C38 0.118(7) 0.102(7) 0.102(7) 0.017(6) -0.065(6) -0.013(5)
N200 0.169(11) 0.174(11) 0.210(14) -0.024(10) -0.033(10) -0.048(9)
C201 0.128(10) 0.179(14) 0.162(13) -0.028(11) -0.003(9) -0.042(10)
C202 0.229(16) 0.127(12) 0.178(16) -0.020(11) -0.073(13) -0.053(10)
C203 0.42(3) 0.146(14) 0.120(13) 0.006(9) -0.046(14) -0.064(13)
C204 0.241(15) 0.073(10) 0.186(14) -0.001(8) 0.018(11) -0.027(8)
C205 0.251(17) 0.139(14) 0.153(13) 0.017(9) 0.051(11) -0.041(10)

loop_
_atom_type_symbol
_atom_type_description
_atom_type_scat_dispersion_real
_atom_type_scat_dispersion_imag
_atom_type_scat_source
C C 0.0033 0.0016 'International Tables Vol C Tables 4.2.6.8 and 6.1.1.4'
H H 0.0000 0.0000 'International Tables Vol C Tables 4.2.6.8 and 6.1.1.4'
N N 0.0061 0.0033 'International Tables Vol C Tables 4.2.6.8 and 6.1.1.4'
O O 0.0106 0.0060 'International Tables Vol C Tables 4.2.6.8 and 6.1.1.4'
Zn Zn 0.2839 1.4301 'International Tables Vol C Tables 4.2.6.8 and 6.1.1.4'
S S 0.1246 0.1234 'International Tables Vol C Tables 4.2.6.8 and 6.1.1.4'

loop_
_geom_angle_atom_site_label_1
_geom_angle_atom_site_label_2
_geom_angle_atom_site_label_3
_geom_angle
_geom_angle_site_symmetry_1
_geom_angle_site_symmetry_3
_geom_angle_publ_flag
N100 Zn1 S30 112.49(17) . 2 ?
N100 Zn1 S12 115.92(18) . . ?
S30 Zn1 S12 131.43(6) 2 . ?
N100 Zn1 S11 100.63(16) . . ?
S30 Zn1 S11 101.53(9) 2 . ?
S12 Zn1 S11 73.56(6) . . ?
N100 Zn1 S31 92.02(15) . 2 ?
S30 Zn1 S31 72.32(8) 2 2 ?
S12 Zn1 S31 101.86(6) . 2 ?
S11 Zn1 S31 167.31(6) . 2 ?
C13 S11 Zn1 81.43(19) . . ?
C13 S12 Zn1 86.80(18) . . ?
N14 C13 S11 122.4(4) . . ?
N14 C13 S12 120.4(4) . . ?
S11 C13 S12 117.1(3) . . ?
C13 N14 C151 121.3(4) . . ?
C13 N14 C15 122.2(5) . . ?
C151 N14 C15 115.7(4) . . ?
N14 C151 C152 113.2(5) . . ?
C153 C152 C157 120.0 . . ?
C153 C152 C151 119.9(4) . . ?
C157 C152 C151 120.1(4) . . ?
C152 C153 C154 120.0 . . ?
C155 C154 C153 120.0 . . ?
C156 C155 C154 120.0 . . ?
C157 C156 C155 120.0 . . ?
C156 C157 C152 120.0 . . ?
N14 C15 C16 115.0(4) . . ?
C20 C16 N17 106.4(5) . . ?
C20 C16 C15 130.2(5) . . ?
N17 C16 C15 123.2(5) . . ?
C18 N17 C16 111.8(5) . . ?
N17 C18 C19 105.6(5) . . ?
N17 C18 C21 123.7(5) . . ?
C19 C18 C21 130.5(6) . . ?
C18 C19 C20 108.6(5) . . ?
C16 C20 C19 107.5(5) . . ?
C18 C21 C22 112.7(5) . . ?
C18 C21 C212 109.0(5) . . ?
C22 C21 C212 108.0(5) . . ?
C18 C21 C211 109.1(5) . . ?
C22 C21 C211 108.7(5) . . ?
C212 C21 C211 109.3(5) . . ?
N23 C22 C26 105.9(5) . . ?
N23 C22 C21 123.3(5) . . ?
C26 C22 C21 130.5(6) . . ?
C22 N23 C24 111.6(5) . . ?
C25 C24 N23 105.2(6) . . ?
C25 C24 C27 131.8(6) . . ?
N23 C24 C27 123.0(6) . . ?
C24 C25 C26 109.8(6) . . ?
C22 C26 C25 107.6(6) . . ?
C24 C27 N28 111.8(5) . . ?
C29 N28 C32 124.9(5) . . ?
C29 N28 C27 120.8(5) . . ?
C32 N28 C27 114.2(5) . . ?
N28 C29 S30 122.1(5) . . ?
N28 C29 S31 120.3(4) . . ?
S30 C29 S31 117.6(3) . . ?
C29 S31 Zn1 79.46(19) . 2 ?
C29 S30 Zn1 89.5(2) . 2 ?
C105 N100 C101 118.4(5) . . ?
C105 N100 Zn1 121.9(5) . . ?
C101 N100 Zn1 119.7(4) . . ?
N100 C101 C102 121.0(6) . . ?
C103 C102 C101 120.2(8) . . ?
C102 C103 C104 118.4(7) . . ?
C105 C104 C103 119.4(7) . . ?
N100 C105 C104 122.5(7) . . ?
N28 C32 C33 112.8(5) . . ?
C38 C33 C34 119.3(7) . . ?
C38 C33 C32 123.0(6) . . ?
C34 C33 C32 116.7(6) . . ?
C33 C34 C35 118.7(8) . . ?
C36 C35 C34 118.8(10) . . ?
C37 C36 C35 122.8(11) . . ?
C36 C37 C38 118.6(10) . . ?
C33 C38 C37 121.3(8) . . ?
C201 N200 C205 122.1(14) . . ?
N200 C201 C203 112.5(14) . . ?
C204 C202 C203 114.4(17) . . ?
C201 C203 C202 125.1(15) . . ?
C202 C204 C205 126.8(16) . . ?
C204 C205 N200 118.3(12) . . ?

loop_
_geom_bond_atom_site_label_1
_geom_bond_atom_site_label_2
_geom_bond_distance
_geom_bond_site_symmetry_2
_geom_bond_publ_flag
Zn1 N100 2.057(5) . ?
Zn1 S30 2.353(3) 2 ?
Zn1 S12 2.366(3) . ?
Zn1 S11 2.555(4) . ?
Zn1 S31 2.656(4) 2 ?
S11 C13 1.716(5) . ?
S12 C13 1.741(6) . ?
C13 N14 1.338(6) . ?
N14 C151 1.481(7) . ?
N14 C15 1.498(6) . ?
C151 C152 1.518(7) . ?
C152 C153 1.3900 . ?
C152 C157 1.3900 . ?
C153 C154 1.3900 . ?
C154 C155 1.3900 . ?
C155 C156 1.3900 . ?
C156 C157 1.3900 . ?
C15 C16 1.512(7) . ?
C16 C20 1.353(7) . ?
C16 N17 1.382(6) . ?
N17 C18 1.364(6) . ?
C18 C19 1.365(7) . ?
C18 C21 1.505(7) . ?
C19 C20 1.433(7) . ?
C21 C22 1.506(8) . ?
C21 C212 1.543(8) . ?
C21 C211 1.551(7) . ?
C22 N23 1.370(7) . ?
C22 C26 1.392(8) . ?
N23 C24 1.385(7) . ?
C24 C25 1.370(8) . ?
C24 C27 1.473(8) . ?
C25 C26 1.393(9) . ?
C27 N28 1.503(7) . ?
N28 C29 1.321(6) . ?
N28 C32 1.464(7) . ?
C29 S30 1.717(6) . ?
C29 S31 1.750(6) . ?
S31 Zn1 2.656(4) 2 ?
S30 Zn1 2.353(3) 2 ?
N100 C105 1.325(7) . ?
N100 C101 1.345(8) . ?
C101 C102 1.384(9) . ?
C102 C103 1.361(9) . ?
C103 C104 1.363(10) . ?
C104 C105 1.381(9) . ?
C32 C33 1.513(8) . ?
C33 C38 1.358(9) . ?
C33 C34 1.407(9) . ?
C34 C35 1.414(11) . ?
C35 C36 1.350(13) . ?
C36 C37 1.360(13) . ?
C37 C38 1.382(10) . ?
N200 C201 1.312(13) . ?
N200 C205 1.324(13) . ?
C201 C203 1.354(16) . ?
C202 C204 1.169(13) . ?
C202 C203 1.381(17) . ?
C204 C205 1.314(14) . ?
